data_4517279
loop_
_publ_author_name
'Chandra, Ajeet'
'Jana, Kanyashree'
'Moorthy, Jarugu Narasimha'

_publ_section_title
;
 One-Pot Synthesis of 4-Carboalkoxy-Substituted Benzo[h]coumarins from \a-
 and \b-Naphthols and Their Excited-State Properties
;
_journal_name_full 'ACS Omega'
_journal_paper_doi 10.1021/acsomega.9b02489
_journal_year 2019
_chemical_formula_moiety 'C16 H12 O4'
_chemical_formula_sum 'C16 H12 O4'
_chemical_formula_weight 268.27
_space_group_crystal_system triclinic
_space_group_IT_number 2
_space_group_name_Hall '-P 1'
_space_group_name_H-M_alt 'P -1'
_symmetry_Int_Tables_number 2
_atom_sites_solution_primary dual
_audit_creation_date 2019-03-23
_audit_creation_method
;
Olex2 1.2
(compiled 2018.05.29 svn.r3508 for OlexSys, GUI svn.r5506)
;
_cell_angle_alpha 63.671(5)
_cell_angle_beta 84.888(6)
_cell_angle_gamma 87.848(6)
_cell_formula_units_Z 2
_cell_length_a 6.5821(14)
_cell_length_b 10.142(2)
_cell_length_c 10.290(2)
_cell_measurement_reflns_used 3583
_cell_measurement_temperature 100
_cell_measurement_theta_max 28.33
_cell_measurement_theta_min 2.24
_cell_volume 613.2(2)
_computing_cell_refinement 'SAINT v8.34A (Bruker, 2013)'
_computing_data_reduction 'SAINT v8.34A (Bruker, 2013)'
_computing_molecular_graphics 'Olex2 (Dolomanov et al., 2009)'
_computing_publication_material 'Olex2 (Dolomanov et al., 2009)'
_computing_structure_refinement 'olex2.refine (Bourhis et al., 2015)'
_computing_structure_solution 'ShelXT (Sheldrick, 2015)'
_diffrn_ambient_temperature 100
_diffrn_detector 'Bruker APEX2 area detector'
_diffrn_detector_area_resol_mean 7.9
_diffrn_detector_type 'CCD area detector'
_diffrn_measured_fraction_theta_full 0.9987
_diffrn_measured_fraction_theta_max 0.9987
_diffrn_measurement_device 'three-circle diffractometer'
_diffrn_measurement_device_type 'Bruker SMART APEX2 area detector'
_diffrn_measurement_method '\w and \f scans'
_diffrn_radiation_monochromator 'mirror optics'
_diffrn_radiation_probe x-ray
_diffrn_radiation_type 'Mo K\a'
_diffrn_radiation_wavelength 0.71073
_diffrn_reflns_av_R_equivalents 0.0493
_diffrn_reflns_av_unetI/netI 0.0544
_diffrn_reflns_limit_h_max 8
_diffrn_reflns_limit_h_min -8
_diffrn_reflns_limit_k_max 13
_diffrn_reflns_limit_k_min -13
_diffrn_reflns_limit_l_max 13
_diffrn_reflns_limit_l_min -13
_diffrn_reflns_number 9426
_diffrn_reflns_theta_full 28.3663
_diffrn_reflns_theta_max 28.37
_diffrn_reflns_theta_min 2.35
_diffrn_source 'microfocus sealed X-ray tube'
_diffrn_source_type 'Incoatec I\ms'
_diffrn_standards_number 0
_exptl_absorpt_coefficient_mu 0.105
_exptl_absorpt_correction_type none
_exptl_crystal_colour 'light yellow'
_exptl_crystal_colour_modifier light
_exptl_crystal_colour_primary yellow
_exptl_crystal_density_diffrn 1.4528
_exptl_crystal_description block
_exptl_crystal_F_000 280.1721
_exptl_crystal_size_max 0.2
_exptl_crystal_size_mid 0.2
_exptl_crystal_size_min 0.2
_refine_diff_density_max 0.4198
_refine_diff_density_min -0.4607
_refine_diff_density_rms 0.1094
_refine_ls_d_res_high 0.7480
_refine_ls_d_res_low 8.6545
_refine_ls_goodness_of_fit_ref 1.0734
_refine_ls_hydrogen_treatment constr
_refine_ls_matrix_type full
_refine_ls_number_constraints 21
_refine_ls_number_parameters 182
_refine_ls_number_reflns 3072
_refine_ls_number_restraints 0
_refine_ls_restrained_S_all 1.0734
_refine_ls_R_factor_all 0.0780
_refine_ls_R_factor_gt 0.0500
_refine_ls_shift/su_max 0.0000
_refine_ls_shift/su_mean 0.0000
_refine_ls_structure_factor_coef Fsqd
_refine_ls_weighting_details 'w=1/[\s^2^(Fo^2^)+(0.0684P)^2^+0.0762P] where P=(Fo^2^+2Fc^2^)/3'
_refine_ls_weighting_scheme calc
_refine_ls_wR_factor_gt 0.1214
_refine_ls_wR_factor_ref 0.1370
_reflns_Friedel_coverage 0.0
_reflns_limit_h_max 8
_reflns_limit_h_min -8
_reflns_limit_k_max 13
_reflns_limit_k_min -12
_reflns_limit_l_max 13
_reflns_limit_l_min 0
_reflns_number_gt 2236
_reflns_number_total 3072
_reflns_threshold_expression I>=2u(I)
_cod_data_source_file ao9b02489_si_002.cif
_cod_data_source_block 16nova_0m
_cod_database_code 4517279
_olex2_refinement_description
;
1. Fixed Uiso
 At 1.2 times of:
  All C(H) groups, All C(H,H) groups
 At 1.5 times of:
  All C(H,H,H) groups
2.a Secondary CH2 refined with riding coordinates:
 C2(H2a,H2b)
2.b Aromatic/amide H refined with riding coordinates:
 C13(H13), C14(H14), C17(H17), C20(H20), C19(H19), C18(H18), C7(H7)
2.c Idealised Me refined as rotating group:
 C1(H1a,H1b,H1c)
;
_olex2_submission_special_instructions 'No special instructions were received'

loop_
_space_group_symop_id
_space_group_symop_operation_xyz
1 x,y,z
2 -x,-y,-z

loop_
_atom_site_label
_atom_site_type_symbol
_atom_site_fract_x
_atom_site_fract_y
_atom_site_fract_z
_atom_site_U_iso_or_equiv
_atom_site_adp_type
_atom_site_occupancy
_atom_site_refinement_flags_posn
O10 O 0.25928(15) 0.63581(11) 0.34169(10) 0.0144(3) Uani 1.000000 .
O3 O 0.33548(16) 0.21577(11) 0.22691(11) 0.0183(3) Uani 1.000000 .
O9 O 0.28659(17) 0.73341(11) 0.10135(11) 0.0203(3) Uani 1.000000 .
O5 O 0.26693(18) 0.08831(11) 0.46866(11) 0.0227(3) Uani 1.000000 .
C4 C 0.2933(2) 0.20365(16) 0.36150(16) 0.0154(3) Uani 1.000000 .
C18 C 0.2090(2) 0.72803(17) 0.69464(16) 0.0160(3) Uani 1.000000 .
C13 C 0.2518(2) 0.25709(16) 0.63706(15) 0.0147(3) Uani 1.000000 .
C6 C 0.2823(2) 0.35348(16) 0.35911(15) 0.0134(3) Uani 1.000000 .
C11 C 0.2510(2) 0.51574(16) 0.47551(15) 0.0127(3) Uani 1.000000 .
C7 C 0.2938(2) 0.47315(16) 0.22877(16) 0.0147(3) Uani 1.000000 .
C16 C 0.2326(2) 0.55201(16) 0.59482(15) 0.0124(3) Uani 1.000000 .
C12 C 0.2610(2) 0.37262(16) 0.49186(15) 0.0124(3) Uani 1.000000 .
C8 C 0.2809(2) 0.62173(16) 0.21422(15) 0.0144(3) Uani 1.000000 .
C19 C 0.1987(2) 0.61222(17) 0.83637(16) 0.0169(3) Uani 1.000000 .
C20 C 0.2061(2) 0.46923(17) 0.85747(16) 0.0165(3) Uani 1.000000 .
C14 C 0.2335(2) 0.28751(16) 0.75407(16) 0.0161(3) Uani 1.000000 .
C17 C 0.2252(2) 0.69913(16) 0.57579(16) 0.0140(3) Uani 1.000000 .
C15 C 0.2234(2) 0.43406(16) 0.73765(16) 0.0140(3) Uani 1.000000 .
C2 C 0.3545(2) 0.07949(17) 0.21086(17) 0.0205(4) Uani 1.000000 .
C1 C 0.1486(3) 0.02690(18) 0.19974(18) 0.0233(4) Uani 1.000000 .
H13 H 0.2585(2) 0.15761(16) 0.65224(15) 0.0177(4) Uiso 1.000000 R
H14 H 0.2274(2) 0.20839(16) 0.84921(16) 0.0193(4) Uiso 1.000000 R
H17 H 0.2314(2) 0.77807(16) 0.48054(16) 0.0168(4) Uiso 1.000000 R
H20 H 0.1995(2) 0.39212(17) 0.95374(16) 0.0198(4) Uiso 1.000000 R
H19 H 0.1866(2) 0.63348(17) 0.91782(16) 0.0203(4) Uiso 1.000000 R
H18 H 0.2046(2) 0.82701(17) 0.68108(16) 0.0192(4) Uiso 1.000000 R
H7 H 0.3112(2) 0.45921(16) 0.14305(16) 0.0176(4) Uiso 1.000000 R
H2a H 0.4441(2) 0.09648(17) 0.12235(17) 0.0246(4) Uiso 1.000000 R
H2b H 0.4180(2) 0.00282(17) 0.29569(17) 0.0246(4) Uiso 1.000000 R
H1a H 0.0813(7) 0.1056(4) 0.1204(8) 0.0350(6) Uiso 1.000000 GR
H1b H 0.1659(3) -0.0591(7) 0.1801(11) 0.0350(6) Uiso 1.000000 GR
H1c H 0.0648(6) -0.0000(11) 0.2915(4) 0.0350(6) Uiso 1.000000 GR

loop_
_atom_site_aniso_label
_atom_site_aniso_U_11
_atom_site_aniso_U_22
_atom_site_aniso_U_33
_atom_site_aniso_U_12
_atom_site_aniso_U_13
_atom_site_aniso_U_23
O10 0.0193(6) 0.0133(6) 0.0104(5) -0.0005(4) -0.0007(4) -0.0054(4)
O3 0.0250(6) 0.0147(6) 0.0176(6) -0.0024(4) 0.0022(5) -0.0098(4)
O9 0.0303(7) 0.0158(6) 0.0132(5) -0.0006(5) -0.0018(5) -0.0049(5)
O5 0.0353(7) 0.0136(6) 0.0180(6) -0.0009(5) -0.0010(5) -0.0060(5)
C4 0.0118(7) 0.0178(8) 0.0178(8) 0.0000(6) -0.0019(6) -0.0087(6)
C18 0.0148(7) 0.0162(8) 0.0192(8) 0.0005(6) -0.0013(6) -0.0098(6)
C13 0.0119(7) 0.0150(8) 0.0169(7) -0.0003(5) -0.0019(6) -0.0065(6)
C6 0.0100(7) 0.0159(8) 0.0160(7) -0.0013(5) -0.0014(6) -0.0085(6)
C11 0.0103(7) 0.0150(8) 0.0122(7) -0.0010(5) -0.0010(6) -0.0053(6)
C7 0.0148(7) 0.0169(8) 0.0147(7) -0.0001(6) -0.0014(6) -0.0090(6)
C16 0.0103(7) 0.0147(8) 0.0128(7) 0.0001(5) -0.0016(6) -0.0064(6)
C12 0.0101(7) 0.0133(7) 0.0130(7) -0.0013(5) -0.0010(6) -0.0049(6)
C8 0.0140(7) 0.0178(8) 0.0124(7) -0.0006(6) -0.0016(6) -0.0073(6)
C19 0.0160(8) 0.0232(9) 0.0145(7) 0.0005(6) -0.0012(6) -0.0109(6)
C20 0.0165(8) 0.0186(8) 0.0120(7) -0.0011(6) -0.0002(6) -0.0046(6)
C14 0.0162(8) 0.0145(8) 0.0133(7) -0.0012(6) -0.0013(6) -0.0021(6)
C17 0.0115(7) 0.0158(8) 0.0135(7) -0.0001(5) -0.0015(6) -0.0053(6)
C15 0.0101(7) 0.0177(8) 0.0151(7) -0.0011(5) -0.0012(6) -0.0079(6)
C2 0.0267(9) 0.0160(8) 0.0231(8) -0.0004(6) 0.0036(7) -0.0134(7)
C1 0.0301(9) 0.0179(9) 0.0255(9) -0.0013(7) -0.0018(7) -0.0128(7)

loop_
_atom_type_symbol
_atom_type_scat_dispersion_real
_atom_type_scat_dispersion_imag
_atom_type_scat_Cromer_Mann_a1
_atom_type_scat_Cromer_Mann_a2
_atom_type_scat_Cromer_Mann_a3
_atom_type_scat_Cromer_Mann_a4
_atom_type_scat_Cromer_Mann_b1
_atom_type_scat_Cromer_Mann_b2
_atom_type_scat_Cromer_Mann_b3
_atom_type_scat_Cromer_Mann_b4
_atom_type_scat_Cromer_Mann_c
_atom_type_scat_source
_atom_type_scat_dispersion_source
H 0.00000 0.00000 0.49300 0.32291 0.14019 0.04081 10.51090 26.12570 3.14236 57.79970 0.0030380000826 'International Tables Volume C Table 6.1.1.4 (pp. 500-502)' 'Henke, Gullikson and Davis, At. Data and Nucl. Data Tables, 1993, 54, 2'
C 0.00347 0.00161 2.31000 1.02000 1.58860 0.86500 20.84390 10.20750 0.56870 51.65120 0.215599998832 'International Tables Volume C Table 6.1.1.4 (pp. 500-502)' 'Henke, Gullikson and Davis, At. Data and Nucl. Data Tables, 1993, 54, 2'
O 0.01158 0.00611 3.04850 2.28680 1.54630 0.86700 13.27710 5.70110 0.32390 32.90890 0.250800013542 'International Tables Volume C Table 6.1.1.4 (pp. 500-502)' 'Henke, Gullikson and Davis, At. Data and Nucl. Data Tables, 1993, 54, 2'

loop_
_geom_angle_atom_site_label_1
_geom_angle_atom_site_label_2
_geom_angle_atom_site_label_3
_geom_angle
C8 O10 C11 122.00(11)
C2 O3 C4 117.36(11)
O5 C4 O3 124.11(13)
C6 C4 O3 110.59(12)
C6 C4 O5 125.29(13)
C17 C18 C19 120.54(14)
H18 C18 C19 119.73(9)
H18 C18 C17 119.73(9)
C14 C13 C12 121.04(14)
H13 C13 C12 119.48(8)
H13 C13 C14 119.48(9)
C7 C6 C4 118.27(13)
C12 C6 C4 122.27(13)
C12 C6 C7 119.46(13)
C16 C11 O10 113.97(12)
C12 C11 O10 122.63(13)
C12 C11 C16 123.39(13)
C8 C7 C6 122.73(13)
H7 C7 C6 118.64(9)
H7 C7 C8 118.64(8)
C17 C16 C11 122.54(13)
C15 C16 C11 117.70(13)
C15 C16 C17 119.76(13)
C6 C12 C13 125.86(13)
C11 C12 C13 117.26(13)
C11 C12 C6 116.88(13)
O9 C8 O10 117.51(13)
C7 C8 O10 116.29(12)
C7 C8 O9 126.20(13)
C20 C19 C18 120.35(14)
H19 C19 C18 119.83(9)
H19 C19 C20 119.83(9)
C15 C20 C19 121.08(14)
H20 C20 C19 119.46(9)
H20 C20 C15 119.46(9)
C15 C14 C13 121.83(13)
H14 C14 C13 119.08(9)
H14 C14 C15 119.08(8)
C16 C17 C18 120.17(13)
H17 C17 C18 119.91(9)
H17 C17 C16 119.91(8)
C20 C15 C16 118.11(13)
C14 C15 C16 118.78(13)
C14 C15 C20 123.12(13)
C1 C2 O3 110.80(12)
H2a C2 O3 109.48(7)
H2a C2 C1 109.48(8)
H2b C2 O3 109.48(8)
H2b C2 C1 109.48(9)
H2b C2 H2a 108.1
H1a C1 C2 109.5
H1b C1 C2 109.5
H1b C1 H1a 109.5
H1c C1 C2 109.5
H1c C1 H1a 109.5
H1c C1 H1b 109.5

loop_
_geom_bond_atom_site_label_1
_geom_bond_atom_site_label_2
_geom_bond_distance
O10 C11 1.3734(16)
O10 C8 1.3758(16)
O3 C4 1.3392(17)
O3 C2 1.4626(17)
O9 C8 1.2091(17)
O5 C4 1.2048(18)
C4 C6 1.508(2)
C18 C19 1.407(2)
C18 C17 1.373(2)
C18 H18 0.9500
C13 C12 1.4301(19)
C13 C14 1.364(2)
C13 H13 0.9500
C6 C7 1.350(2)
C6 C12 1.4568(19)
C11 C16 1.4241(19)
C11 C12 1.385(2)
C7 C8 1.447(2)
C7 H7 0.9500
C16 C17 1.416(2)
C16 C15 1.423(2)
C19 C20 1.367(2)
C19 H19 0.9500
C20 C15 1.422(2)
C20 H20 0.9500
C14 C15 1.419(2)
C14 H14 0.9500
C17 H17 0.9500
C2 C1 1.506(2)
C2 H2a 0.9900
C2 H2b 0.9900
C1 H1a 0.9800
C1 H1b 0.9800
C1 H1c 0.9800
